data_7022492
loop_
_publ_author_name
'Bailey, Philip J.'
'Rahman, Mahmudur'
'Parsons, Simon'
'Azhar, Muhammad R.'
'White, Fraser J.'

_publ_section_title
;
 Metalloligands containing aminofulvene-aldiminate (AFA) ligands and their
 bimetallic complexes.
;
_journal_issue 8
_journal_name_full 'Dalton transactions (Cambridge, England : 2003)'
_journal_page_first 2879
_journal_page_last 2886
_journal_paper_doi 10.1039/c2dt32804f
_journal_volume 42
_journal_year 2013
_chemical_compound_source 'MM Rahman'
_chemical_formula_moiety 'C29 H43 N2 Rh, 2(B F4)'
_chemical_formula_sum 'C29 H43 B2 F8 N2 Rh'
_chemical_formula_weight 696.18
_chemical_name_systematic
;
?
;
_space_group_IT_number 14
_symmetry_cell_setting monoclinic
_symmetry_space_group_name_Hall '-P 2yn'
_symmetry_space_group_name_H-M 'P 1 21/n 1'
_atom_sites_solution_hydrogens geom
_atom_sites_solution_primary direct
_atom_sites_solution_secondary difmap
_audit_creation_method SHELXL-97
_cell_angle_alpha 90.00
_cell_angle_beta 109.4700(10)
_cell_angle_gamma 90.00
_cell_formula_units_Z 4
_cell_length_a 15.1769(10)
_cell_length_b 13.6304(9)
_cell_length_c 15.9647(11)
_cell_measurement_reflns_used 8098
_cell_measurement_temperature 150(2)
_cell_measurement_theta_max 26.379
_cell_measurement_theta_min 2.7065
_cell_volume 3113.7(4)
_computing_cell_refinement Saint
_computing_data_reduction Saint
_computing_molecular_graphics Shelxp
_computing_publication_material 'Platon, encifer'
_computing_structure_refinement 'SHELXL-97 (Sheldrick, 2008)'
_computing_structure_solution 'Shelxs Sheldrick'
_diffrn_ambient_temperature 150(2)
_diffrn_measured_fraction_theta_full 0.995
_diffrn_measured_fraction_theta_max 0.995
_diffrn_measurement_device_type 'Bruker Smart Apex CCD'
_diffrn_measurement_method 'Phi scans'
_diffrn_radiation_monochromator graphite
_diffrn_radiation_source 'fine-focus sealed tube'
_diffrn_radiation_type MoK\a
_diffrn_radiation_wavelength 0.71073
_diffrn_reflns_av_R_equivalents 0.0324
_diffrn_reflns_av_sigmaI/netI 0.0350
_diffrn_reflns_limit_h_max 19
_diffrn_reflns_limit_h_min -18
_diffrn_reflns_limit_k_max 17
_diffrn_reflns_limit_k_min -16
_diffrn_reflns_limit_l_max 19
_diffrn_reflns_limit_l_min -19
_diffrn_reflns_number 18536
_diffrn_reflns_theta_full 26.42
_diffrn_reflns_theta_max 26.42
_diffrn_reflns_theta_min 2.02
_exptl_absorpt_coefficient_mu 0.619
_exptl_absorpt_correction_T_max 0.8647
_exptl_absorpt_correction_T_min 0.7466
_exptl_absorpt_correction_type multi-scan
_exptl_absorpt_process_details 'SADABS 2007/2'
_exptl_crystal_colour orange
_exptl_crystal_density_diffrn 1.485
_exptl_crystal_density_method 'not measured'
_exptl_crystal_description block
_exptl_crystal_F_000 1432
_exptl_crystal_recrystallization_method 'Layering of ether solution onto acetonitrile solution'
_exptl_crystal_size_max 0.43
_exptl_crystal_size_mid 0.38
_exptl_crystal_size_min 0.23
_refine_diff_density_max 0.566
_refine_diff_density_min -0.360
_refine_diff_density_rms 0.069
_refine_ls_extinction_method none
_refine_ls_goodness_of_fit_ref 1.041
_refine_ls_hydrogen_treatment mixed
_refine_ls_matrix_type full
_refine_ls_number_parameters 424
_refine_ls_number_reflns 6361
_refine_ls_number_restraints 10
_refine_ls_restrained_S_all 1.047
_refine_ls_R_factor_all 0.0363
_refine_ls_R_factor_gt 0.0318
_refine_ls_shift/su_max 0.001
_refine_ls_shift/su_mean 0.000
_refine_ls_structure_factor_coef Fsqd
_refine_ls_weighting_details 'calc w=1/[\s^2^(Fo^2^)+(0.0401P)^2^+1.2941P] where P=(Fo^2^+2Fc^2^)/3'
_refine_ls_weighting_scheme calc
_refine_ls_wR_factor_gt 0.0785
_refine_ls_wR_factor_ref 0.0810
_reflns_number_gt 5679
_reflns_number_total 6361
_reflns_threshold_expression >2sigma(I)
_cod_data_source_file c2dt32804f.txt
_cod_data_source_block pb9010
_cod_original_sg_symbol_H-M 'P 21/n'
_cod_database_code 7022492

loop_
_symmetry_equiv_pos_as_xyz
'x, y, z'
'-x+1/2, y+1/2, -z+1/2'
'-x, -y, -z'
'x-1/2, -y-1/2, z-1/2'

loop_
_atom_site_label
_atom_site_type_symbol
_atom_site_fract_x
_atom_site_fract_y
_atom_site_fract_z
_atom_site_U_iso_or_equiv
_atom_site_adp_type
_atom_site_occupancy
_atom_site_symmetry_multiplicity
_atom_site_calc_flag
_atom_site_refinement_flags
_atom_site_disorder_assembly
_atom_site_disorder_group
Rh1 Rh 0.959505(11) 1.103477(11) 0.202080(11) 0.02590(7) Uani 1 1 d . . .
C1A C 1.0471(2) 0.73091(18) 0.39319(17) 0.0436(6) Uani 1 1 d . . .
H1A1 H 0.9929 0.7704 0.3948 0.052 Uiso 1 1 calc R . .
H1A2 H 1.1047 0.7620 0.4333 0.052 Uiso 1 1 calc R . .
C2A C 1.0388(2) 0.6265(2) 0.4248(2) 0.0524(7) Uani 1 1 d . . .
H2A1 H 1.0418 0.6287 0.4877 0.063 Uiso 1 1 calc R . .
H2A2 H 0.9772 0.5993 0.3893 0.063 Uiso 1 1 calc R . .
C3A C 1.1147(2) 0.55961(19) 0.41676(19) 0.0497(7) Uani 1 1 d . . .
H3A1 H 1.1032 0.4920 0.4334 0.060 Uiso 1 1 calc R . .
H3A2 H 1.1758 0.5815 0.4584 0.060 Uiso 1 1 calc R . .
C4A C 1.11800(19) 0.55955(17) 0.32283(19) 0.0456(6) Uani 1 1 d . . .
H4A1 H 1.0597 0.5304 0.2821 0.055 Uiso 1 1 calc R . .
H4A2 H 1.1710 0.5186 0.3205 0.055 Uiso 1 1 calc R . .
C5A C 1.12916(17) 0.66321(16) 0.29218(18) 0.0395(5) Uani 1 1 d . . .
H5A1 H 1.1282 0.6616 0.2299 0.047 Uiso 1 1 calc R . .
H5A2 H 1.1900 0.6905 0.3295 0.047 Uiso 1 1 calc R . .
C6A C 1.05020(15) 0.72840(16) 0.29898(14) 0.0302(5) Uani 1 1 d . . .
H6A H 0.9895 0.7018 0.2586 0.036 Uiso 1 1 calc R . .
N7A N 1.06275(13) 0.82842(13) 0.26976(13) 0.0294(4) Uani 1 1 d . . .
H7A H 1.1131(19) 0.862(2) 0.2973(17) 0.035 Uiso 1 1 d . . .
C8A C 1.00406(15) 0.87010(16) 0.20309(14) 0.0286(4) Uani 1 1 d . . .
H8A H 0.9478 0.8360 0.1732 0.034 Uiso 1 1 calc R . .
C9A C 1.01683(15) 0.96622(15) 0.16933(14) 0.0288(4) Uani 1 1 d . . .
C10A C 0.95057(16) 1.00548(16) 0.09028(15) 0.0322(5) Uani 1 1 d . . .
H10A H 0.8941 0.9748 0.0553 0.039 Uiso 1 1 calc R . .
C11A C 0.98363(18) 1.09812(16) 0.07306(16) 0.0360(5) Uani 1 1 d . . .
H11A H 0.9533 1.1400 0.0244 0.043 Uiso 1 1 calc R . .
C12A C 1.06931(17) 1.11716(16) 0.14065(15) 0.0324(5) Uani 1 1 d . . .
H12A H 1.1062 1.1744 0.1449 0.039 Uiso 1 1 calc R . .
C13A C 1.09206(15) 1.03671(15) 0.20185(14) 0.0288(4) Uani 1 1 d . . .
C14A C 1.17715(15) 1.03396(15) 0.27843(15) 0.0292(5) Uani 1 1 d . . .
H14A H 1.2179 1.0889 0.2894 0.035 Uiso 1 1 calc R . .
N15A N 1.19960(13) 0.96171(13) 0.33137(12) 0.0296(4) Uani 1 1 d . . .
C16A C 1.28933(15) 0.96360(16) 0.40409(15) 0.0307(5) Uani 1 1 d . . .
H16A H 1.3243 1.0242 0.3989 0.037 Uiso 1 1 calc R . .
C17A C 1.27269(17) 0.9646(2) 0.49276(16) 0.0421(6) Uani 1 1 d . . .
H17A H 1.2321 0.9086 0.4955 0.051 Uiso 1 1 calc R . .
H17B H 1.2401 1.0259 0.4983 0.051 Uiso 1 1 calc R . .
C18A C 1.3649(2) 0.9575(2) 0.56965(18) 0.0558(7) Uani 1 1 d . . .
H18A H 1.4015 1.0182 0.5719 0.067 Uiso 1 1 calc R . .
H18B H 1.3519 0.9522 0.6262 0.067 Uiso 1 1 calc R . .
C19A C 1.4222(2) 0.8699(2) 0.5603(2) 0.0611(8) Uani 1 1 d . . .
H19A H 1.3898 0.8088 0.5669 0.073 Uiso 1 1 calc R . .
H19B H 1.4836 0.8714 0.6083 0.073 Uiso 1 1 calc R . .
C20A C 1.43732(18) 0.86922(19) 0.47077(19) 0.0459(6) Uani 1 1 d . . .
H20A H 1.4764 0.9261 0.4671 0.055 Uiso 1 1 calc R . .
H20B H 1.4711 0.8087 0.4653 0.055 Uiso 1 1 calc R . .
C21A C 1.34531(17) 0.87391(18) 0.39526(18) 0.0428(6) Uani 1 1 d . . .
H21A H 1.3087 0.8138 0.3954 0.051 Uiso 1 1 calc R . .
H21B H 1.3572 0.8768 0.3380 0.051 Uiso 1 1 calc R . .
C1B C 0.88801(18) 1.08556(16) 0.29751(18) 0.0384(6) Uani 1 1 d . . .
C2B C 0.96331(16) 1.15363(17) 0.33172(15) 0.0338(5) Uani 1 1 d . . .
C3B C 0.94520(16) 1.23526(16) 0.27219(15) 0.0318(5) Uani 1 1 d . . .
C4B C 0.85962(16) 1.21713(17) 0.20231(15) 0.0344(5) Uani 1 1 d . . .
C5B C 0.82473(17) 1.12474(18) 0.21778(18) 0.0388(6) Uani 1 1 d . . .
C11B C 0.8755(3) 0.9914(2) 0.3406(2) 0.0691(10) Uani 1 1 d . . .
H11B H 0.9369 0.9636 0.3734 0.104 Uiso 1 1 calc R . .
H11C H 0.8403 0.9449 0.2948 0.104 Uiso 1 1 calc R . .
H11D H 0.8412 1.0041 0.3817 0.104 Uiso 1 1 calc R . .
C21B C 1.0432(2) 1.1443(3) 0.41638(18) 0.0627(9) Uani 1 1 d . . .
H21C H 1.0620 1.0753 0.4263 0.094 Uiso 1 1 calc R . .
H21D H 1.0243 1.1680 0.4658 0.094 Uiso 1 1 calc R . .
H21E H 1.0960 1.1834 0.4127 0.094 Uiso 1 1 calc R . .
C31B C 1.0009(2) 1.3274(2) 0.2835(2) 0.0531(7) Uani 1 1 d . . .
H31A H 1.0665 1.3134 0.3173 0.080 Uiso 1 1 calc R . .
H31B H 0.9766 1.3758 0.3156 0.080 Uiso 1 1 calc R . .
H31C H 0.9962 1.3536 0.2250 0.080 Uiso 1 1 calc R . .
C41B C 0.8118(2) 1.2872(2) 0.12893(19) 0.0596(8) Uani 1 1 d . . .
H41A H 0.7668 1.2514 0.0800 0.089 Uiso 1 1 calc R . .
H41B H 0.8583 1.3188 0.1076 0.089 Uiso 1 1 calc R . .
H41C H 0.7789 1.3373 0.1512 0.089 Uiso 1 1 calc R . .
C51B C 0.7333(2) 1.0815(3) 0.1614(3) 0.0712(11) Uani 1 1 d . . .
H51A H 0.7209 1.1000 0.0992 0.107 Uiso 1 1 calc R . .
H51B H 0.6830 1.1063 0.1814 0.107 Uiso 1 1 calc R . .
H51C H 0.7362 1.0098 0.1668 0.107 Uiso 1 1 calc R . .
B1S B 0.7499(2) 0.7879(2) 0.14337(19) 0.0374(6) Uani 1 1 d . . .
F1S F 0.79219(10) 0.83674(12) 0.08982(10) 0.0500(4) Uani 1 1 d . . .
F2S F 0.81830(12) 0.76323(15) 0.22177(12) 0.0705(5) Uani 1 1 d . . .
F3S F 0.70457(14) 0.70611(13) 0.10083(12) 0.0692(5) Uani 1 1 d . . .
F4S F 0.68598(12) 0.84815(12) 0.16174(14) 0.0662(5) Uani 1 1 d . . .
B1T B 0.2178(2) 0.7949(2) 0.11531(18) 0.0385(6) Uani 1 1 d D . .
F1T F 0.1612(3) 0.7229(3) 0.07478(18) 0.0763(14) Uani 0.690(6) 1 d PD A 1
F2T F 0.2816(2) 0.7647(2) 0.1964(2) 0.0507(8) Uani 0.690(6) 1 d PD A 1
F3T F 0.1726(3) 0.8753(3) 0.1289(2) 0.0936(15) Uani 0.690(6) 1 d PD A 1
F4T F 0.2711(2) 0.8258(3) 0.06368(18) 0.0644(10) Uani 0.690(6) 1 d PD A 1
F1T' F 0.2507(7) 0.7181(6) 0.0858(5) 0.105(4) Uani 0.310(6) 1 d PD A 2
F2T' F 0.2166(6) 0.8744(6) 0.0683(6) 0.095(4) Uani 0.310(6) 1 d PD A 2
F3T' F 0.1173(4) 0.7728(7) 0.0968(4) 0.069(2) Uani 0.310(6) 1 d PD A 2
F4T' F 0.2503(7) 0.8003(11) 0.2048(5) 0.095(4) Uani 0.310(6) 1 d PD A 2

loop_
_atom_site_aniso_label
_atom_site_aniso_U_11
_atom_site_aniso_U_22
_atom_site_aniso_U_33
_atom_site_aniso_U_23
_atom_site_aniso_U_13
_atom_site_aniso_U_12
Rh1 0.02857(11) 0.02125(10) 0.02991(11) 0.00089(6) 0.01247(8) 0.00072(6)
C1A 0.0564(17) 0.0349(13) 0.0429(15) 0.0051(10) 0.0208(13) 0.0039(11)
C2A 0.0634(19) 0.0465(16) 0.0486(16) 0.0133(12) 0.0203(15) -0.0048(13)
C3A 0.0503(16) 0.0324(14) 0.0531(17) 0.0098(11) -0.0005(13) -0.0059(11)
C4A 0.0476(15) 0.0234(12) 0.0598(17) 0.0015(11) 0.0100(13) 0.0020(10)
C5A 0.0364(13) 0.0269(12) 0.0550(16) 0.0000(10) 0.0153(12) 0.0003(9)
C6A 0.0307(12) 0.0216(11) 0.0370(13) 0.0007(8) 0.0095(10) -0.0038(8)
N7A 0.0292(10) 0.0226(9) 0.0361(11) -0.0022(7) 0.0103(9) -0.0040(7)
C8A 0.0284(11) 0.0267(11) 0.0318(12) -0.0044(8) 0.0116(10) 0.0001(8)
C9A 0.0320(12) 0.0264(11) 0.0312(11) -0.0023(8) 0.0148(10) 0.0012(8)
C10A 0.0354(12) 0.0330(12) 0.0294(12) -0.0022(9) 0.0126(10) 0.0046(9)
C11A 0.0436(14) 0.0371(13) 0.0318(12) 0.0057(9) 0.0186(11) 0.0072(10)
C12A 0.0359(13) 0.0296(12) 0.0370(13) 0.0050(9) 0.0192(11) 0.0022(9)
C13A 0.0325(12) 0.0251(11) 0.0330(12) 0.0014(8) 0.0165(10) 0.0020(8)
C14A 0.0295(11) 0.0250(11) 0.0374(12) -0.0026(8) 0.0170(10) -0.0024(8)
N15A 0.0303(10) 0.0252(9) 0.0337(10) -0.0006(7) 0.0112(8) -0.0008(7)
C16A 0.0302(12) 0.0259(11) 0.0355(12) -0.0026(8) 0.0104(10) -0.0040(8)
C17A 0.0363(14) 0.0548(16) 0.0354(13) -0.0007(11) 0.0120(11) -0.0025(11)
C18A 0.0433(16) 0.085(2) 0.0366(15) -0.0028(14) 0.0103(13) -0.0063(14)
C19A 0.0418(17) 0.071(2) 0.0563(19) 0.0178(16) -0.0027(14) -0.0038(14)
C20A 0.0336(13) 0.0334(13) 0.0603(17) -0.0103(12) 0.0018(12) 0.0029(10)
C21A 0.0335(13) 0.0346(13) 0.0528(16) -0.0139(11) 0.0045(12) 0.0027(10)
C1B 0.0496(15) 0.0259(12) 0.0547(16) 0.0000(10) 0.0373(13) 0.0019(10)
C2B 0.0336(12) 0.0397(13) 0.0304(12) -0.0003(9) 0.0139(10) 0.0092(9)
C3B 0.0366(12) 0.0261(11) 0.0374(13) -0.0050(9) 0.0185(11) -0.0013(9)
C4B 0.0367(13) 0.0315(12) 0.0359(13) -0.0046(9) 0.0132(11) 0.0079(9)
C5B 0.0325(13) 0.0345(12) 0.0543(16) -0.0144(11) 0.0213(12) -0.0017(9)
C11B 0.111(3) 0.0350(15) 0.098(3) 0.0136(15) 0.083(2) 0.0074(15)
C21B 0.061(2) 0.093(2) 0.0314(15) 0.0007(14) 0.0123(14) 0.0287(17)
C31B 0.0560(17) 0.0357(14) 0.079(2) -0.0174(13) 0.0373(16) -0.0165(12)
C41B 0.073(2) 0.0575(18) 0.0440(16) 0.0060(13) 0.0142(15) 0.0335(15)
C51B 0.0345(16) 0.074(2) 0.108(3) -0.050(2) 0.0270(18) -0.0153(14)
B1S 0.0366(15) 0.0342(14) 0.0438(16) 0.0003(11) 0.0165(13) -0.0070(11)
F1S 0.0382(8) 0.0572(10) 0.0561(10) 0.0200(7) 0.0176(7) -0.0032(7)
F2S 0.0477(10) 0.1038(15) 0.0556(11) 0.0299(10) 0.0114(9) -0.0053(9)
F3S 0.0935(14) 0.0577(11) 0.0741(12) -0.0267(9) 0.0514(11) -0.0365(9)
F4S 0.0640(11) 0.0452(10) 0.1068(15) 0.0070(9) 0.0517(11) 0.0039(8)
B1T 0.0377(15) 0.0415(16) 0.0344(15) 0.0007(11) 0.0095(12) 0.0039(11)
F1T 0.082(3) 0.084(2) 0.0485(17) -0.0005(15) 0.0027(17) -0.052(2)
F2T 0.050(2) 0.0510(16) 0.0397(17) 0.0098(12) 0.0006(13) -0.0017(12)
F3T 0.087(3) 0.106(3) 0.080(2) -0.0160(19) 0.0177(19) 0.061(2)
F4T 0.0569(19) 0.094(3) 0.0439(15) 0.0030(14) 0.0188(14) -0.0187(17)
F1T' 0.130(9) 0.114(7) 0.073(5) -0.006(4) 0.035(5) 0.069(6)
F2T' 0.072(6) 0.071(5) 0.114(7) 0.040(5) -0.006(5) -0.039(4)
F3T' 0.037(3) 0.115(6) 0.049(4) 0.034(4) 0.006(3) -0.011(3)
F4T' 0.060(6) 0.189(12) 0.032(3) -0.035(5) 0.010(4) -0.045(6)

loop_
_atom_type_symbol
_atom_type_description
_atom_type_scat_dispersion_real
_atom_type_scat_dispersion_imag
_atom_type_scat_source
C C 0.0033 0.0016 'International Tables Vol C Tables 4.2.6.8 and 6.1.1.4'
H H 0.0000 0.0000 'International Tables Vol C Tables 4.2.6.8 and 6.1.1.4'
N N 0.0061 0.0033 'International Tables Vol C Tables 4.2.6.8 and 6.1.1.4'
Rh Rh -1.1178 0.9187 'International Tables Vol C Tables 4.2.6.8 and 6.1.1.4'
B B 0.0013 0.0007 'International Tables Vol C Tables 4.2.6.8 and 6.1.1.4'
F F 0.0171 0.0103 'International Tables Vol C Tables 4.2.6.8 and 6.1.1.4'

loop_
_geom_angle_atom_site_label_1
_geom_angle_atom_site_label_2
_geom_angle_atom_site_label_3
_geom_angle
C1B Rh1 C5B 38.34(10)
C1B Rh1 C2B 38.70(9)
C5B Rh1 C2B 64.59(9)
C1B Rh1 C3B 64.43(8)
C5B Rh1 C3B 64.34(8)
C2B Rh1 C3B 38.57(8)
C1B Rh1 C4B 64.12(9)
C5B Rh1 C4B 38.27(9)
C2B Rh1 C4B 64.41(9)
C3B Rh1 C4B 38.36(9)
C1B Rh1 C10A 126.52(9)
C5B Rh1 C10A 111.79(9)
C2B Rh1 C10A 160.84(9)
C3B Rh1 C10A 159.17(9)
C4B Rh1 C10A 125.58(9)
C1B Rh1 C9A 113.79(8)
C5B Rh1 C9A 127.33(8)
C2B Rh1 C9A 127.61(8)
C3B Rh1 C9A 160.85(9)
C4B Rh1 C9A 160.16(9)
C10A Rh1 C9A 37.97(8)
C1B Rh1 C12A 162.85(10)
C5B Rh1 C12A 157.63(10)
C2B Rh1 C12A 128.02(9)
C3B Rh1 C12A 112.37(8)
C4B Rh1 C12A 124.94(8)
C10A Rh1 C12A 62.70(9)
C9A Rh1 C12A 63.17(8)
C1B Rh1 C13A 128.81(9)
C5B Rh1 C13A 162.34(9)
C2B Rh1 C13A 113.46(8)
C3B Rh1 C13A 126.22(8)
C4B Rh1 C13A 158.73(8)
C10A Rh1 C13A 63.76(8)
C9A Rh1 C13A 38.40(8)
C12A Rh1 C13A 37.87(8)
C1B Rh1 C11A 158.81(11)
C5B Rh1 C11A 124.73(10)
C2B Rh1 C11A 160.51(9)
C3B Rh1 C11A 125.84(8)
C4B Rh1 C11A 110.99(9)
C10A Rh1 C11A 37.57(8)
C9A Rh1 C11A 63.17(8)
C12A Rh1 C11A 37.24(9)
C13A Rh1 C11A 63.32(9)
C6A C1A C2A 109.8(2)
C6A C1A H1A1 109.7
C2A C1A H1A1 109.7
C6A C1A H1A2 109.7
C2A C1A H1A2 109.7
H1A1 C1A H1A2 108.2
C3A C2A C1A 112.7(2)
C3A C2A H2A1 109.1
C1A C2A H2A1 109.1
C3A C2A H2A2 109.1
C1A C2A H2A2 109.1
H2A1 C2A H2A2 107.8
C2A C3A C4A 111.3(2)
C2A C3A H3A1 109.4
C4A C3A H3A1 109.4
C2A C3A H3A2 109.4
C4A C3A H3A2 109.4
H3A1 C3A H3A2 108.0
C3A C4A C5A 111.2(2)
C3A C4A H4A1 109.4
C5A C4A H4A1 109.4
C3A C4A H4A2 109.4
C5A C4A H4A2 109.4
H4A1 C4A H4A2 108.0
C4A C5A C6A 110.1(2)
C4A C5A H5A1 109.6
C6A C5A H5A1 109.6
C4A C5A H5A2 109.6
C6A C5A H5A2 109.6
H5A1 C5A H5A2 108.2
N7A C6A C1A 110.00(18)
N7A C6A C5A 109.21(17)
C1A C6A C5A 111.6(2)
N7A C6A H6A 108.7
C1A C6A H6A 108.7
C5A C6A H6A 108.7
C8A N7A C6A 123.36(19)
C8A N7A H7A 115.8(18)
C6A N7A H7A 120.8(18)
N7A C8A C9A 124.8(2)
N7A C8A H8A 117.6
C9A C8A H8A 117.6
C10A C9A C13A 107.84(19)
C10A C9A C8A 121.5(2)
C13A C9A C8A 130.6(2)
C10A C9A Rh1 70.96(12)
C13A C9A Rh1 71.20(11)
C8A C9A Rh1 124.50(14)
C11A C10A C9A 108.3(2)
C11A C10A Rh1 71.72(13)
C9A C10A Rh1 71.07(12)
C11A C10A H10A 125.9
C9A C10A H10A 125.9
Rh1 C10A H10A 123.0
C12A C11A C10A 108.1(2)
C12A C11A Rh1 71.20(13)
C10A C11A Rh1 70.72(12)
C12A C11A H11A 125.9
C10A C11A H11A 125.9
Rh1 C11A H11A 123.8
C11A C12A C13A 109.4(2)
C11A C12A Rh1 71.57(13)
C13A C12A Rh1 71.21(12)
C11A C12A H12A 125.3
C13A C12A H12A 125.3
Rh1 C12A H12A 123.5
C12A C13A C9A 106.3(2)
C12A C13A C14A 122.6(2)
C9A C13A C14A 131.10(19)
C12A C13A Rh1 70.93(12)
C9A C13A Rh1 70.40(11)
C14A C13A Rh1 124.31(14)
N15A C14A C13A 123.1(2)
N15A C14A H14A 118.4
C13A C14A H14A 118.4
C14A N15A C16A 119.11(18)
N15A C16A C17A 109.83(18)
N15A C16A C21A 108.20(18)
C17A C16A C21A 111.4(2)
N15A C16A H16A 109.1
C17A C16A H16A 109.1
C21A C16A H16A 109.1
C16A C17A C18A 110.9(2)
C16A C17A H17A 109.5
C18A C17A H17A 109.5
C16A C17A H17B 109.5
C18A C17A H17B 109.5
H17A C17A H17B 108.1
C19A C18A C17A 111.9(2)
C19A C18A H18A 109.2
C17A C18A H18A 109.2
C19A C18A H18B 109.2
C17A C18A H18B 109.2
H18A C18A H18B 107.9
C18A C19A C20A 111.6(2)
C18A C19A H19A 109.3
C20A C19A H19A 109.3
C18A C19A H19B 109.3
C20A C19A H19B 109.3
H19A C19A H19B 108.0
C21A C20A C19A 111.2(2)
C21A C20A H20A 109.4
C19A C20A H20A 109.4
C21A C20A H20B 109.4
C19A C20A H20B 109.4
H20A C20A H20B 108.0
C20A C21A C16A 110.8(2)
C20A C21A H21A 109.5
C16A C21A H21A 109.5
C20A C21A H21B 109.5
C16A C21A H21B 109.5
H21A C21A H21B 108.1
C5B C1B C2B 108.3(2)
C5B C1B C11B 125.7(3)
C2B C1B C11B 126.0(3)
C5B C1B Rh1 70.94(13)
C2B C1B Rh1 70.78(12)
C11B C1B Rh1 126.25(16)
C3B C2B C1B 107.4(2)
C3B C2B C21B 126.0(2)
C1B C2B C21B 126.5(2)
C3B C2B Rh1 70.84(12)
C1B C2B Rh1 70.53(13)
C21B C2B Rh1 126.52(16)
C4B C3B C2B 108.0(2)
C4B C3B C31B 125.0(2)
C2B C3B C31B 126.9(2)
C4B C3B Rh1 70.94(12)
C2B C3B Rh1 70.59(12)
C31B C3B Rh1 127.64(16)
C5B C4B C3B 108.3(2)
C5B C4B C41B 126.1(3)
C3B C4B C41B 125.5(2)
C5B C4B Rh1 70.61(13)
C3B C4B Rh1 70.71(12)
C41B C4B Rh1 127.67(17)
C1B C5B C4B 108.0(2)
C1B C5B C51B 127.2(3)
C4B C5B C51B 124.6(3)
C1B C5B Rh1 70.71(13)
C4B C5B Rh1 71.12(13)
C51B C5B Rh1 126.82(17)
C1B C11B H11B 109.5
C1B C11B H11C 109.5
H11B C11B H11C 109.5
C1B C11B H11D 109.5
H11B C11B H11D 109.5
H11C C11B H11D 109.5
C2B C21B H21C 109.5
C2B C21B H21D 109.5
H21C C21B H21D 109.5
C2B C21B H21E 109.5
H21C C21B H21E 109.5
H21D C21B H21E 109.5
C3B C31B H31A 109.5
C3B C31B H31B 109.5
H31A C31B H31B 109.5
C3B C31B H31C 109.5
H31A C31B H31C 109.5
H31B C31B H31C 109.5
C4B C41B H41A 109.5
C4B C41B H41B 109.5
H41A C41B H41B 109.5
C4B C41B H41C 109.5
H41A C41B H41C 109.5
H41B C41B H41C 109.5
C5B C51B H51A 109.5
C5B C51B H51B 109.5
H51A C51B H51B 109.5
C5B C51B H51C 109.5
H51A C51B H51C 109.5
H51B C51B H51C 109.5
F3S B1S F2S 110.8(2)
F3S B1S F4S 108.6(2)
F2S B1S F4S 108.9(2)
F3S B1S F1S 110.0(2)
F2S B1S F1S 108.2(2)
F4S B1S F1S 110.3(2)
F1T' B1T F2T' 112.7(7)
F1T' B1T F1T 59.7(5)
F2T' B1T F1T 116.7(4)
F1T' B1T F3T 168.7(4)
F2T' B1T F3T 60.8(6)
F1T B1T F3T 113.6(3)
F1T' B1T F4T' 112.0(7)
F2T' B1T F4T' 119.4(8)
F1T B1T F4T' 120.4(6)
F3T B1T F4T' 79.1(6)
F1T' B1T F2T 82.4(4)
F2T' B1T F2T 130.2(4)
F1T B1T F2T 111.8(3)
F3T B1T F2T 108.8(3)
F4T' B1T F2T 30.4(5)
F1T' B1T F4T 70.4(5)
F2T' B1T F4T 46.8(5)
F1T B1T F4T 110.1(3)
F3T B1T F4T 106.0(3)
F4T' B1T F4T 121.9(5)
F2T B1T F4T 106.0(3)
F1T' B1T F3T' 104.8(7)
F2T' B1T F3T' 103.7(5)
F1T B1T F3T' 45.2(3)
F3T B1T F3T' 69.7(4)
F4T' B1T F3T' 102.1(5)
F2T B1T F3T' 118.3(3)
F4T B1T F3T' 134.6(3)

loop_
_geom_bond_atom_site_label_1
_geom_bond_atom_site_label_2
_geom_bond_distance
Rh1 C1B 2.159(2)
Rh1 C5B 2.162(2)
Rh1 C2B 2.162(2)
Rh1 C3B 2.165(2)
Rh1 C4B 2.168(2)
Rh1 C10A 2.197(2)
Rh1 C9A 2.199(2)
Rh1 C12A 2.205(2)
Rh1 C13A 2.209(2)
Rh1 C11A 2.210(2)
C1A C6A 1.521(3)
C1A C2A 1.529(3)
C1A H1A1 0.9900
C1A H1A2 0.9900
C2A C3A 1.508(4)
C2A H2A1 0.9900
C2A H2A2 0.9900
C3A C4A 1.517(4)
C3A H3A1 0.9900
C3A H3A2 0.9900
C4A C5A 1.523(3)
C4A H4A1 0.9900
C4A H4A2 0.9900
C5A C6A 1.524(3)
C5A H5A1 0.9900
C5A H5A2 0.9900
C6A N7A 1.474(3)
C6A H6A 1.0000
N7A C8A 1.272(3)
N7A H7A 0.87(3)
C8A C9A 1.454(3)
C8A H8A 0.9500
C9A C10A 1.430(3)
C9A C13A 1.450(3)
C10A C11A 1.419(3)
C10A H10A 0.9500
C11A C12A 1.410(4)
C11A H11A 0.9500
C12A C13A 1.432(3)
C12A H12A 0.9500
C13A C14A 1.453(3)
C14A N15A 1.268(3)
C14A H14A 0.9500
N15A C16A 1.466(3)
C16A C17A 1.519(3)
C16A C21A 1.522(3)
C16A H16A 1.0000
C17A C18A 1.527(4)
C17A H17A 0.9900
C17A H17B 0.9900
C18A C19A 1.514(4)
C18A H18A 0.9900
C18A H18B 0.9900
C19A C20A 1.521(4)
C19A H19A 0.9900
C19A H19B 0.9900
C20A C21A 1.512(4)
C20A H20A 0.9900
C20A H20B 0.9900
C21A H21A 0.9900
C21A H21B 0.9900
C1B C5B 1.419(4)
C1B C2B 1.431(3)
C1B C11B 1.498(3)
C2B C3B 1.429(3)
C2B C21B 1.490(4)
C3B C4B 1.424(3)
C3B C31B 1.491(3)
C4B C5B 1.419(3)
C4B C41B 1.498(3)
C5B C51B 1.501(4)
C11B H11B 0.9800
C11B H11C 0.9800
C11B H11D 0.9800
C21B H21C 0.9800
C21B H21D 0.9800
C21B H21E 0.9800
C31B H31A 0.9800
C31B H31B 0.9800
C31B H31C 0.9800
C41B H41A 0.9800
C41B H41B 0.9800
C41B H41C 0.9800
C51B H51A 0.9800
C51B H51B 0.9800
C51B H51C 0.9800
B1S F3S 1.367(3)
B1S F2S 1.375(3)
B1S F4S 1.375(3)
B1S F1S 1.397(3)
B1T F1T' 1.313(7)
B1T F2T' 1.315(6)
B1T F1T 1.323(4)
B1T F3T 1.348(4)
B1T F4T' 1.349(8)
B1T F2T 1.396(4)
B1T F4T 1.399(4)
B1T F3T' 1.483(6)
